data_4026035
loop_
_publ_author_name
'Tula B. Bisol'
'Adailton J. Bortoluzzi'
'Marcus M. S\'a'

_publ_contact_author_address
;
    Depto. de Qu\'imica - UFSC
    88040 - 900 Florian\'opolis, SC
    Brazil
;
_publ_contact_author_email msa@qmc.ufsc.br
_publ_contact_author_fax 55(48)37216888
_publ_contact_author_name 'Marcus M. S\'a'
_publ_contact_author_phone 55(48)37216844
_publ_section_title
;
 Nucleophilic Ring-Opening of Epoxide and Aziridine Acetates for the
 Stereodivergent Synthesis of \b-Hydroxy and \b-Amino \g-Lactams
;
_journal_name_full 'Journal of Organic Chemistry'
_journal_page_first 948
_journal_page_last 962
_journal_paper_doi 10.1021/jo102267h
_journal_volume 76
_journal_year 2011
_chemical_formula_sum 'C10 H11 N O2'
_chemical_formula_weight 177.20
_chemical_name_systematic
;
 ?
;
_space_group_IT_number 2
_symmetry_cell_setting triclinic
_symmetry_space_group_name_Hall '-P 1'
_symmetry_space_group_name_H-M 'P -1'
_atom_sites_solution_hydrogens geom
_atom_sites_solution_primary direct
_atom_sites_solution_secondary difmap
_audit_creation_method 'SHELXL97 and manual editing'
_cell_angle_alpha 80.90(1)
_cell_angle_beta 89.75(1)
_cell_angle_gamma 74.150(7)
_cell_formula_units_Z 4
_cell_length_a 8.5530(6)
_cell_length_b 8.7103(7)
_cell_length_c 12.809(5)
_cell_measurement_reflns_used 25
_cell_measurement_temperature 293(2)
_cell_measurement_theta_max 15.00
_cell_measurement_theta_min 8.23
_cell_volume 905.7(4)
_computing_structure_refinement 'SHELXL-97 (Sheldrick, 2008)'
_diffrn_ambient_temperature 293(2)
_diffrn_measured_fraction_theta_full 0.998
_diffrn_measured_fraction_theta_max 0.998
_diffrn_measurement_method \w--2\q
_diffrn_radiation_monochromator graphite
_diffrn_radiation_source 'fine-focus sealed tube'
_diffrn_radiation_type MoK\a
_diffrn_radiation_wavelength 0.71069
_diffrn_reflns_av_R_equivalents 0.0130
_diffrn_reflns_av_sigmaI/netI 0.0286
_diffrn_reflns_limit_h_max 10
_diffrn_reflns_limit_h_min -10
_diffrn_reflns_limit_k_max 10
_diffrn_reflns_limit_k_min -10
_diffrn_reflns_limit_l_max 15
_diffrn_reflns_limit_l_min 0
_diffrn_reflns_number 3380
_diffrn_reflns_theta_full 25.07
_diffrn_reflns_theta_max 25.07
_diffrn_reflns_theta_min 1.61
_diffrn_standards_decay_% 1
_diffrn_standards_interval_count 200
_diffrn_standards_number 3
_exptl_absorpt_coefficient_mu 0.091
_exptl_absorpt_correction_type none
_exptl_crystal_colour colorless
_exptl_crystal_density_diffrn 1.300
_exptl_crystal_description irregular
_exptl_crystal_F_000 376
_exptl_crystal_size_max 0.50
_exptl_crystal_size_mid 0.46
_exptl_crystal_size_min 0.26
_refine_diff_density_max 0.154
_refine_diff_density_min -0.154
_refine_diff_density_rms 0.034
_refine_ls_extinction_method none
_refine_ls_goodness_of_fit_ref 1.048
_refine_ls_hydrogen_treatment mixed
_refine_ls_matrix_type full
_refine_ls_number_parameters 251
_refine_ls_number_reflns 3220
_refine_ls_number_restraints 0
_refine_ls_restrained_S_all 1.048
_refine_ls_R_factor_all 0.0735
_refine_ls_R_factor_gt 0.0445
_refine_ls_shift/su_max 0.000
_refine_ls_shift/su_mean 0.000
_refine_ls_structure_factor_coef Fsqd
_refine_ls_weighting_details 'calc w=1/[\s^2^(Fo^2^)+(0.0502P)^2^+0.3010P] where P=(Fo^2^+2Fc^2^)/3'
_refine_ls_weighting_scheme calc
_refine_ls_wR_factor_gt 0.1122
_refine_ls_wR_factor_ref 0.1254
_reflns_number_gt 2340
_reflns_number_total 3220
_reflns_threshold_expression >2\s(I)
_cod_data_source_file jo102267h_si_003.cif
_cod_data_source_block 10a_syn
_cod_database_code 4026035

loop_
_symmetry_equiv_pos_as_xyz
'x, y, z'
'-x, -y, -z'

loop_
_atom_site_label
_atom_site_type_symbol
_atom_site_fract_x
_atom_site_fract_y
_atom_site_fract_z
_atom_site_U_iso_or_equiv
_atom_site_adp_type
_atom_site_occupancy
_atom_site_symmetry_multiplicity
_atom_site_calc_flag
_atom_site_refinement_flags
N1 N 0.3966(2) 0.0801(2) 0.86957(13) 0.0490(4) Uani 1 1 d .
C1 C 0.3057(2) 0.1819(2) 0.92644(15) 0.0458(5) Uani 1 1 d .
C2 C 0.1817(3) 0.3087(3) 0.85391(15) 0.0516(5) Uani 1 1 d .
H2A H 0.2120 0.4093 0.8399 0.062 Uiso 1 1 calc R
H2B H 0.0750 0.3290 0.8839 0.062 Uiso 1 1 calc R
C3 C 0.1837(2) 0.2350(2) 0.75383(15) 0.0479(5) Uani 1 1 d .
H3 H 0.1051 0.1710 0.7596 0.057 Uiso 1 1 calc R
C4 C 0.3581(2) 0.1181(2) 0.75627(14) 0.0443(5) Uani 1 1 d .
H4 H 0.3529 0.0198 0.7299 0.053 Uiso 1 1 calc R
C5 C 0.4783(2) 0.1904(2) 0.69405(15) 0.0462(5) Uani 1 1 d .
C6 C 0.4938(3) 0.1783(3) 0.58829(17) 0.0645(6) Uani 1 1 d .
H6 H 0.4347 0.1209 0.5573 0.077 Uiso 1 1 calc R
C7 C 0.5965(4) 0.2506(4) 0.5279(2) 0.0876(9) Uani 1 1 d .
H7 H 0.6039 0.2440 0.4562 0.105 Uiso 1 1 calc R
C8 C 0.6878(4) 0.3324(4) 0.5731(3) 0.0905(10) Uani 1 1 d .
H8 H 0.7571 0.3808 0.5324 0.109 Uiso 1 1 calc R
C9 C 0.6759(3) 0.3419(3) 0.6782(3) 0.0823(8) Uani 1 1 d .
H9 H 0.7386 0.3956 0.7095 0.099 Uiso 1 1 calc R
C10 C 0.5715(3) 0.2723(3) 0.73831(19) 0.0607(6) Uani 1 1 d .
H10 H 0.5637 0.2806 0.8098 0.073 Uiso 1 1 calc R
O1 O 0.32311(18) 0.17265(19) 1.02343(10) 0.0598(4) Uani 1 1 d .
O3 O 0.14165(18) 0.35406(18) 0.66326(11) 0.0575(4) Uani 1 1 d .
N1' N 0.0702(2) 0.0748(2) 0.36878(13) 0.0537(5) Uani 1 1 d .
C1' C 0.1050(2) 0.1725(2) 0.42867(15) 0.0467(5) Uani 1 1 d .
C2' C 0.1619(3) 0.3001(2) 0.35975(14) 0.0492(5) Uani 1 1 d .
H2'1 H 0.2588 0.3153 0.3908 0.059 Uiso 1 1 calc R
H2'2 H 0.0779 0.4024 0.3489 0.059 Uiso 1 1 calc R
C3' C 0.1982(2) 0.2357(2) 0.25672(15) 0.0481(5) Uani 1 1 d .
H3' H 0.3125 0.1727 0.2594 0.058 Uiso 1 1 calc R
C4' C 0.0889(2) 0.1182(2) 0.25606(14) 0.0459(5) Uani 1 1 d .
H4' H 0.1505 0.0217 0.2284 0.055 Uiso 1 1 calc R
C5' C -0.0708(3) 0.1883(2) 0.19423(15) 0.0485(5) Uani 1 1 d .
C6' C -0.0762(4) 0.1778(4) 0.08834(19) 0.0842(9) Uani 1 1 d .
H6' H 0.0181 0.1266 0.0572 0.101 Uiso 1 1 calc R
C7' C -0.2180(5) 0.2415(6) 0.0276(3) 0.1235(15) Uani 1 1 d .
H7' H -0.2179 0.2363 -0.0443 0.148 Uiso 1 1 calc R
C8' C -0.3572(5) 0.3114(4) 0.0717(4) 0.1196(16) Uani 1 1 d .
H8' H -0.4535 0.3511 0.0307 0.144 Uiso 1 1 calc R
C9' C -0.3568(3) 0.3240(3) 0.1772(4) 0.1004(12) Uani 1 1 d .
H9' H -0.4525 0.3733 0.2077 0.120 Uiso 1 1 calc R
C10' C -0.2116(3) 0.2624(3) 0.2388(2) 0.0680(6) Uani 1 1 d .
H10' H -0.2107 0.2717 0.3101 0.082 Uiso 1 1 calc R
O1' O 0.0911(2) 0.15887(19) 0.52571(10) 0.0626(4) Uani 1 1 d .
O3' O 0.17140(18) 0.36237(18) 0.17040(11) 0.0566(4) Uani 1 1 d .
H1 H 0.476(3) 0.004(3) 0.8957(16) 0.046(6) Uiso 1 1 d .
H1' H 0.030(3) 0.004(3) 0.3941(17) 0.058(7) Uiso 1 1 d .
H3O' H 0.215(4) 0.315(4) 0.110(2) 0.100(10) Uiso 1 1 d .
H3O H 0.127(3) 0.298(4) 0.606(2) 0.101(10) Uiso 1 1 d .

loop_
_atom_site_aniso_label
_atom_site_aniso_U_11
_atom_site_aniso_U_22
_atom_site_aniso_U_33
_atom_site_aniso_U_23
_atom_site_aniso_U_13
_atom_site_aniso_U_12
N1 0.0554(11) 0.0442(10) 0.0385(9) 0.0008(8) -0.0016(8) -0.0030(8)
C1 0.0479(11) 0.0506(12) 0.0381(11) -0.0033(9) 0.0024(8) -0.0145(9)
C2 0.0522(12) 0.0532(12) 0.0437(11) -0.0066(9) -0.0001(9) -0.0056(9)
C3 0.0516(12) 0.0510(12) 0.0410(11) -0.0033(9) -0.0034(8) -0.0163(9)
C4 0.0565(12) 0.0396(10) 0.0370(10) -0.0063(8) -0.0008(8) -0.0137(9)
C5 0.0466(11) 0.0410(10) 0.0434(11) -0.0012(8) -0.0008(8) -0.0028(8)
C6 0.0626(14) 0.0776(16) 0.0464(13) -0.0067(11) 0.0054(10) -0.0097(12)
C7 0.0795(19) 0.106(2) 0.0590(16) 0.0057(15) 0.0228(14) -0.0067(17)
C8 0.0683(18) 0.0775(19) 0.112(3) 0.0134(18) 0.0310(17) -0.0143(15)
C9 0.0718(17) 0.0618(16) 0.114(2) -0.0023(16) 0.0107(16) -0.0266(13)
C10 0.0664(14) 0.0536(13) 0.0640(14) -0.0082(11) 0.0029(11) -0.0207(11)
O1 0.0621(9) 0.0727(10) 0.0363(8) -0.0056(7) 0.0011(6) -0.0067(8)
O3 0.0653(10) 0.0554(9) 0.0440(8) -0.0043(7) -0.0106(7) -0.0055(7)
N1' 0.0777(13) 0.0483(10) 0.0391(9) 0.0009(8) -0.0057(8) -0.0285(10)
C1' 0.0549(12) 0.0488(11) 0.0360(11) -0.0019(8) -0.0061(8) -0.0166(9)
C2' 0.0575(12) 0.0492(11) 0.0425(11) -0.0043(9) -0.0035(9) -0.0193(10)
C3' 0.0472(11) 0.0491(11) 0.0449(11) -0.0038(9) 0.0000(8) -0.0105(9)
C4' 0.0562(12) 0.0420(11) 0.0378(10) -0.0068(8) -0.0007(8) -0.0106(9)
C5' 0.0555(12) 0.0464(11) 0.0459(11) 0.0014(9) -0.0033(9) -0.0225(10)
C6' 0.0841(19) 0.129(2) 0.0498(14) -0.0036(15) -0.0104(12) -0.0521(18)
C7' 0.118(3) 0.182(4) 0.079(2) 0.030(2) -0.051(2) -0.084(3)
C8' 0.096(3) 0.094(2) 0.163(4) 0.042(2) -0.075(3) -0.052(2)
C9' 0.0546(16) 0.0543(16) 0.187(4) -0.004(2) -0.011(2) -0.0146(12)
C10' 0.0599(15) 0.0543(13) 0.0883(18) -0.0100(12) 0.0021(13) -0.0142(11)
O1' 0.0882(11) 0.0736(10) 0.0353(8) -0.0043(7) -0.0033(7) -0.0402(9)
O3' 0.0697(10) 0.0563(9) 0.0432(8) -0.0014(7) 0.0072(7) -0.0200(7)

loop_
_atom_type_symbol
_atom_type_description
_atom_type_scat_dispersion_real
_atom_type_scat_dispersion_imag
_atom_type_scat_source
C C 0.0033 0.0016 'International Tables Vol C Tables 4.2.6.8 and 6.1.1.4'
H H 0.0000 0.0000 'International Tables Vol C Tables 4.2.6.8 and 6.1.1.4'
N N 0.0061 0.0033 'International Tables Vol C Tables 4.2.6.8 and 6.1.1.4'
O O 0.0106 0.0060 'International Tables Vol C Tables 4.2.6.8 and 6.1.1.4'

loop_
_geom_angle_atom_site_label_1
_geom_angle_atom_site_label_2
_geom_angle_atom_site_label_3
_geom_angle
C1 N1 C4 115.23(17)
O1 C1 N1 124.74(19)
O1 C1 C2 126.63(18)
N1 C1 C2 108.62(17)
C1 C2 C3 103.45(16)
O3 C3 C2 111.82(17)
O3 C3 C4 114.97(16)
C2 C3 C4 103.90(15)
N1 C4 C5 113.38(16)
N1 C4 C3 100.73(15)
C5 C4 C3 114.23(16)
C6 C5 C10 118.2(2)
C6 C5 C4 119.22(19)
C10 C5 C4 122.52(19)
C5 C6 C7 120.5(3)
C8 C7 C6 120.5(3)
C9 C8 C7 119.4(3)
C8 C9 C10 120.4(3)
C9 C10 C5 121.0(2)
C1' N1' C4' 115.28(17)
O1' C1' N1' 124.78(19)
O1' C1' C2' 126.52(18)
N1' C1' C2' 108.69(17)
C1' C2' C3' 104.20(16)
O3' C3' C2' 111.11(17)
O3' C3' C4' 115.39(16)
C2' C3' C4' 103.98(15)
N1' C4' C5' 113.24(17)
N1' C4' C3' 100.80(15)
C5' C4' C3' 115.54(16)
C10' C5' C6' 118.4(2)
C10' C5' C4' 122.9(2)
C6' C5' C4' 118.8(2)
C7' C6' C5' 121.3(3)
C8' C7' C6' 120.4(4)
C7' C8' C9' 120.0(3)
C8' C9' C10' 119.7(3)
C5' C10' C9' 120.2(3)

loop_
_geom_bond_atom_site_label_1
_geom_bond_atom_site_label_2
_geom_bond_distance
N1 C1 1.321(3)
N1 C4 1.455(2)
C1 O1 1.239(2)
C1 C2 1.501(3)
C2 C3 1.520(3)
C3 O3 1.403(2)
C3 C4 1.557(3)
C4 C5 1.508(3)
C5 C6 1.378(3)
C5 C10 1.381(3)
C6 C7 1.382(4)
C7 C8 1.376(4)
C8 C9 1.363(4)
C9 C10 1.379(3)
N1' C1' 1.322(3)
N1' C4' 1.453(3)
C1' O1' 1.238(2)
C1' C2' 1.494(3)
C2' C3' 1.513(3)
C3' O3' 1.404(2)
C3' C4' 1.564(3)
C4' C5' 1.505(3)
C5' C10' 1.371(3)
C5' C6' 1.375(3)
C6' C7' 1.374(4)
C7' C8' 1.346(6)
C8' C9' 1.373(5)
C9' C10' 1.401(4)

loop_
_geom_hbond_atom_site_label_D
_geom_hbond_atom_site_label_H
_geom_hbond_atom_site_label_A
_geom_hbond_distance_DH
_geom_hbond_distance_HA
_geom_hbond_distance_DA
_geom_hbond_angle_DHA
_geom_hbond_site_symmetry_A
_geom_hbond_publ_flag
O3 H3O O1' 0.97(3) 1.79(3) 2.745(2) 167(3) . y
N1 H1 O1 0.84(2) 2.11(2) 2.943(2) 173(2) 2_657 y
N1' H1' O1' 0.81(2) 2.11(2) 2.919(2) 172(2) 2_556 y
O3' H3O' O1 0.97(3) 1.84(3) 2.784(2) 163(3) 1_554 y
